data_7104856
loop_
_publ_author_name
'Kozhanov, Konstantin A.'
'Bubnov, Michael P.'
'Cherkasov, Vladimir K.'
'Fukin, Georgy K.'
'Abakumov, Gleb A.'

_publ_section_title
;
 An EPR study of the intramolecular dynamics in o-semiquinonic nickel
 complexes with a diphosphorous pincer ligand
;
_journal_coden_ASTM CHCOFS
_journal_issue 20
_journal_name_full
;
 Chemical Communications (Cambridge, United Kingdom)
;
_journal_page_first 2610
_journal_page_last 2611
_journal_paper_doi 10.1039/b308701h
_journal_year 2003
_chemical_formula_sum 'C46 H47 Ni O2 P2'
_chemical_formula_weight 752.49
_chemical_name_common
;
(2,6-bis-(diphenylphosphinomethyl)-phenyl) (3,6-di-tert-butyl-
o-benzosemiquinono)nikel
;
_space_group_IT_number 14
_symmetry_cell_setting monoclinic
_symmetry_space_group_name_Hall '-P 2yn'
_symmetry_space_group_name_H-M 'P 1 21/n 1'
_atom_sites_solution_hydrogens difmap
_atom_sites_solution_primary direct
_atom_sites_solution_secondary difmap
_audit_creation_method SHELXL-97
_cell_angle_alpha 90.00
_cell_angle_beta 117.4680(10)
_cell_angle_gamma 90.00
_cell_formula_units_Z 4
_cell_length_a 21.1434(16)
_cell_length_b 9.4577(7)
_cell_length_c 22.2619(16)
_cell_measurement_reflns_used 800
_cell_measurement_temperature 100(2)
_cell_measurement_theta_max 26
_cell_measurement_theta_min 2
_cell_volume 3949.8(5)
_computing_cell_refinement 'Bruker SMART'
_computing_data_collection 'Bruker SMART'
_computing_data_reduction 'Bruker SHELXTL'
_computing_molecular_graphics 'Bruker SHELXTL'
_computing_publication_material 'Bruker SHELXTL'
_computing_structure_refinement 'SHELXL-97 (Sheldrick, 1997)'
_computing_structure_solution 'SHELXS-97 (Sheldrick, 1990)'
_diffrn_ambient_temperature 100(2)
_diffrn_measured_fraction_theta_full 0.999
_diffrn_measured_fraction_theta_max 0.999
_diffrn_measurement_device_type 'CCD area detector'
_diffrn_measurement_method 'phi and omega scans'
_diffrn_radiation_monochromator graphite
_diffrn_radiation_source 'fine-focus sealed tube'
_diffrn_radiation_type MoK\a
_diffrn_radiation_wavelength 0.71073
_diffrn_reflns_av_R_equivalents 0.0512
_diffrn_reflns_av_sigmaI/netI 0.0448
_diffrn_reflns_limit_h_max 26
_diffrn_reflns_limit_h_min -26
_diffrn_reflns_limit_k_max 11
_diffrn_reflns_limit_k_min -11
_diffrn_reflns_limit_l_max 27
_diffrn_reflns_limit_l_min -27
_diffrn_reflns_number 32601
_diffrn_reflns_theta_full 26.00
_diffrn_reflns_theta_max 26.00
_diffrn_reflns_theta_min 1.81
_exptl_absorpt_coefficient_mu 0.609
_exptl_absorpt_correction_T_max 0.9529
_exptl_absorpt_correction_T_min 0.8676
_exptl_absorpt_correction_type multi-scan
_exptl_absorpt_process_details 'SADABS (Sheldrick, 1998a)'
_exptl_crystal_colour black
_exptl_crystal_density_diffrn 1.265
_exptl_crystal_density_method 'not measured'
_exptl_crystal_description plate
_exptl_crystal_F_000 1588
_exptl_crystal_size_max 0.24
_exptl_crystal_size_mid 0.08
_exptl_crystal_size_min 0.08
_refine_diff_density_max 0.493
_refine_diff_density_min -0.257
_refine_diff_density_rms 0.060
_refine_ls_extinction_method none
_refine_ls_goodness_of_fit_ref 1.019
_refine_ls_hydrogen_treatment refall
_refine_ls_matrix_type full
_refine_ls_number_parameters 648
_refine_ls_number_reflns 7748
_refine_ls_number_restraints 0
_refine_ls_restrained_S_all 1.019
_refine_ls_R_factor_all 0.0481
_refine_ls_R_factor_gt 0.0355
_refine_ls_shift/su_max 0.001
_refine_ls_shift/su_mean 0.000
_refine_ls_structure_factor_coef Fsqd
_refine_ls_weighting_details 'calc w=1/[\s^2^(Fo^2^)+(0.0476P)^2^+0.6464P] where P=(Fo^2^+2Fc^2^)/3'
_refine_ls_weighting_scheme calc
_refine_ls_wR_factor_gt 0.0840
_refine_ls_wR_factor_ref 0.0882
_reflns_number_gt 6370
_reflns_number_total 7748
_reflns_threshold_expression >2sigma(I)
_cod_data_source_file b308701h.txt
_cod_data_source_block nisqm
_cod_depositor_comments
;
The following automatic conversions were performed:
'_symmetry_cell_setting' value 'Monoclinic' changed to 'monoclinic'
according to '/home/saulius/struct/CIF-dictionaries/cif_core.dic'
dictionary named 'cif_core.dic' version 2.4.1 from 2010-06-29.

Automatic conversion script
Id: cif_fix_enum 1527 2010-12-29 10:47:43Z saulius 
;
_cod_original_sg_symbol_H-M P2(1)/n
_cod_database_code 7104856

loop_
_symmetry_equiv_pos_as_xyz
'x, y, z'
'-x+1/2, y+1/2, -z+1/2'
'-x, -y, -z'
'x-1/2, -y-1/2, z-1/2'

loop_
_atom_site_label
_atom_site_type_symbol
_atom_site_fract_x
_atom_site_fract_y
_atom_site_fract_z
_atom_site_U_iso_or_equiv
_atom_site_adp_type
_atom_site_occupancy
_atom_site_symmetry_multiplicity
_atom_site_calc_flag
_atom_site_refinement_flags
_atom_site_disorder_assembly
_atom_site_disorder_group
Ni1 Ni 0.073471(9) 0.15766(2) 0.810120(9) 0.01387(5) Uani 1 1 d . . .
P1 P 0.05998(2) 0.26911(4) 0.888490(19) 0.01615(9) Uani 1 1 d . . .
P2 P 0.145938(19) 0.01284(4) 0.795668(18) 0.01464(9) Uani 1 1 d . . .
O1 O -0.00253(5) 0.02281(11) 0.78596(5) 0.0169(2) Uani 1 1 d . . .
O2 O 0.00969(5) 0.22498(11) 0.71252(5) 0.0173(2) Uani 1 1 d . . .
C1 C -0.04955(7) 0.02507(16) 0.72263(7) 0.0158(3) Uani 1 1 d . . .
C2 C -0.04336(7) 0.13996(15) 0.68225(7) 0.0153(3) Uani 1 1 d . . .
C3 C -0.09432(8) 0.15501(16) 0.61188(7) 0.0179(4) Uani 1 1 d . . .
C4 C -0.14631(8) 0.05347(17) 0.58620(8) 0.0206(4) Uani 1 1 d . . .
H4 H -0.1805(8) 0.0498(18) 0.5398(8) 0.023(5) Uiso 1 1 d . . .
C5 C -0.15114(8) -0.06061(17) 0.62535(8) 0.0201(4) Uani 1 1 d . . .
H5 H -0.1884(8) -0.1284(16) 0.6027(7) 0.012(4) Uiso 1 1 d . . .
C6 C -0.10433(7) -0.07871(16) 0.69321(7) 0.0163(3) Uani 1 1 d . . .
C7 C -0.08824(8) 0.28003(17) 0.57124(8) 0.0205(4) Uani 1 1 d . . .
C8 C -0.09307(9) 0.41852(18) 0.60485(8) 0.0240(4) Uani 1 1 d . . .
H8C H -0.1381(10) 0.424(2) 0.6042(9) 0.034(5) Uiso 1 1 d . . .
H8B H -0.0883(9) 0.498(2) 0.5796(9) 0.033(5) Uiso 1 1 d . . .
H8A H -0.0539(9) 0.4253(19) 0.6522(9) 0.028(5) Uiso 1 1 d . . .
C9 C -0.01661(9) 0.27351(19) 0.56910(8) 0.0251(4) Uani 1 1 d . . .
H9C H -0.0120(8) 0.1836(17) 0.5485(7) 0.013(4) Uiso 1 1 d . . .
H9B H 0.0240(9) 0.2812(19) 0.6155(8) 0.027(5) Uiso 1 1 d . . .
H9A H -0.0144(9) 0.349(2) 0.5404(9) 0.031(5) Uiso 1 1 d . . .
C10 C -0.14799(10) 0.2792(2) 0.49800(8) 0.0299(5) Uani 1 1 d . . .
H10C H -0.1460(9) 0.193(2) 0.4733(9) 0.028(5) Uiso 1 1 d . . .
H10B H -0.1978(9) 0.2819(19) 0.4961(8) 0.028(5) Uiso 1 1 d . . .
H10A H -0.1426(9) 0.3629(19) 0.4743(8) 0.027(5) Uiso 1 1 d . . .
C11 C -0.10928(8) -0.20186(17) 0.73546(8) 0.0196(4) Uani 1 1 d . . .
C12 C -0.03926(9) -0.28632(19) 0.76686(9) 0.0271(4) Uani 1 1 d . . .
H12C H -0.0298(10) -0.324(2) 0.7313(9) 0.035(5) Uiso 1 1 d . . .
H12B H -0.0424(10) -0.367(2) 0.7922(10) 0.043(6) Uiso 1 1 d . . .
H12A H 0.0032(10) -0.226(2) 0.7995(10) 0.044(6) Uiso 1 1 d . . .
C13 C -0.16858(9) -0.30578(18) 0.69286(9) 0.0241(4) Uani 1 1 d . . .
H13C H -0.1684(9) -0.379(2) 0.7213(9) 0.030(5) Uiso 1 1 d . . .
H13B H -0.2140(10) -0.260(2) 0.6724(9) 0.037(5) Uiso 1 1 d . . .
H13A H -0.1638(9) -0.3481(18) 0.6550(8) 0.021(4) Uiso 1 1 d . . .
C14 C -0.12490(9) -0.14359(19) 0.79164(9) 0.0273(4) Uani 1 1 d . . .
H14C H -0.0885(10) -0.080(2) 0.8223(9) 0.040(6) Uiso 1 1 d . . .
H14B H -0.1279(10) -0.226(2) 0.8197(9) 0.039(5) Uiso 1 1 d . . .
H14A H -0.1721(10) -0.089(2) 0.7715(10) 0.045(6) Uiso 1 1 d . . .
C15 C 0.15122(8) 0.28808(16) 0.83310(7) 0.0147(3) Uani 1 1 d . . .
C16 C 0.15924(8) 0.41056(16) 0.87207(7) 0.0158(3) Uani 1 1 d . . .
C17 C 0.21653(8) 0.50233(16) 0.88832(7) 0.0176(3) Uani 1 1 d . . .
H17 H 0.2209(8) 0.5815(19) 0.9146(8) 0.023(5) Uiso 1 1 d . . .
C18 C 0.26580(8) 0.47594(17) 0.86502(8) 0.0196(4) Uani 1 1 d . . .
H18 H 0.3065(8) 0.5382(17) 0.8775(7) 0.014(4) Uiso 1 1 d . . .
C19 C 0.25812(8) 0.35793(16) 0.82530(7) 0.0176(3) Uani 1 1 d . . .
H19 H 0.2911(8) 0.3381(17) 0.8098(8) 0.016(4) Uiso 1 1 d . . .
C20 C 0.20139(8) 0.26570(16) 0.80887(7) 0.0152(3) Uani 1 1 d . . .
C21 C 0.10302(8) 0.43972(17) 0.89393(8) 0.0201(4) Uani 1 1 d . . .
H21B H 0.1213(8) 0.4812(18) 0.9381(8) 0.020(4) Uiso 1 1 d . . .
H21A H 0.0656(9) 0.4985(19) 0.8620(8) 0.027(5) Uiso 1 1 d . . .
C22 C 0.10641(8) 0.18903(18) 0.97179(8) 0.0209(4) Uani 1 1 d . . .
C23 C 0.17267(9) 0.2377(2) 1.02061(8) 0.0287(4) Uani 1 1 d . . .
H23 H 0.1928(10) 0.328(2) 1.0115(9) 0.042(6) Uiso 1 1 d . . .
C24 C 0.20956(11) 0.1653(2) 1.08083(9) 0.0397(5) Uani 1 1 d . . .
H24 H 0.2545(10) 0.203(2) 1.1137(9) 0.034(5) Uiso 1 1 d . . .
C25 C 0.18146(11) 0.0445(3) 1.09323(9) 0.0458(6) Uani 1 1 d . . .
H25 H 0.2082(10) 0.000(2) 1.1354(10) 0.043(6) Uiso 1 1 d . . .
C26 C 0.11623(11) -0.0056(2) 1.04588(10) 0.0439(5) Uani 1 1 d . . .
H26 H 0.0947(11) -0.079(3) 1.0527(11) 0.057(7) Uiso 1 1 d . . .
C27 C 0.07842(9) 0.0662(2) 0.98465(9) 0.0310(4) Uani 1 1 d . . .
H27 H 0.0378(9) 0.0327(19) 0.9520(9) 0.027(5) Uiso 1 1 d . . .
C28 C -0.02791(8) 0.31439(17) 0.87915(8) 0.0199(4) Uani 1 1 d . . .
C29 C -0.08613(9) 0.30689(19) 0.81574(9) 0.0271(4) Uani 1 1 d . . .
H29 H -0.0808(10) 0.268(2) 0.7780(10) 0.044(6) Uiso 1 1 d . . .
C30 C -0.15222(9) 0.3544(2) 0.80557(9) 0.0323(5) Uani 1 1 d . . .
H30 H -0.1941(10) 0.348(2) 0.7591(10) 0.045(6) Uiso 1 1 d . . .
C31 C -0.16062(9) 0.4113(2) 0.85814(10) 0.0335(5) Uani 1 1 d . . .
H31 H -0.2043(10) 0.448(2) 0.8505(9) 0.034(5) Uiso 1 1 d . . .
C32 C -0.10330(10) 0.4157(2) 0.92182(10) 0.0433(5) Uani 1 1 d . . .
H32 H -0.1091(11) 0.457(2) 0.9583(11) 0.052(6) Uiso 1 1 d . . .
C33 C -0.03721(10) 0.3668(2) 0.93287(10) 0.0365(5) Uani 1 1 d . . .
H33 H 0.0034(10) 0.369(2) 0.9772(10) 0.041(6) Uiso 1 1 d . . .
C34 C 0.19201(8) 0.13618(16) 0.76599(8) 0.0180(3) Uani 1 1 d . . .
H34B H 0.2348(8) 0.1024(17) 0.7681(7) 0.015(4) Uiso 1 1 d . . .
H34A H 0.1589(8) 0.1526(17) 0.7179(8) 0.020(4) Uiso 1 1 d . . .
C35 C 0.21643(8) -0.07055(16) 0.87000(7) 0.0168(3) Uani 1 1 d . . .
C36 C 0.20781(8) -0.08584(17) 0.92805(8) 0.0201(4) Uani 1 1 d . . .
H36 H 0.1666(8) -0.0557(18) 0.9274(8) 0.019(4) Uiso 1 1 d . . .
C37 C 0.26052(9) -0.14950(17) 0.98557(8) 0.0236(4) Uani 1 1 d . . .
H37 H 0.2530(9) -0.1581(19) 1.0234(9) 0.028(5) Uiso 1 1 d . . .
C38 C 0.32235(9) -0.19705(18) 0.98580(8) 0.0247(4) Uani 1 1 d . . .
H38 H 0.3584(10) -0.237(2) 1.0270(9) 0.033(5) Uiso 1 1 d . . .
C39 C 0.33198(9) -0.18034(17) 0.92868(9) 0.0244(4) Uani 1 1 d . . .
H39 H 0.3731(10) -0.212(2) 0.9284(9) 0.030(5) Uiso 1 1 d . . .
C40 C 0.27953(8) -0.11849(17) 0.87118(8) 0.0211(4) Uani 1 1 d . . .
H40 H 0.2860(9) -0.1072(19) 0.8323(9) 0.024(5) Uiso 1 1 d . . .
C41 C 0.11035(7) -0.12714(16) 0.73277(7) 0.0157(3) Uani 1 1 d . . .
C42 C 0.12387(8) -0.26947(17) 0.74950(8) 0.0209(4) Uani 1 1 d . . .
H42 H 0.1516(8) -0.2977(18) 0.7955(8) 0.017(4) Uiso 1 1 d . . .
C43 C 0.09619(9) -0.37302(18) 0.69973(9) 0.0263(4) Uani 1 1 d . . .
H43 H 0.1062(9) -0.469(2) 0.7138(8) 0.027(5) Uiso 1 1 d . . .
C44 C 0.05460(9) -0.33482(19) 0.63293(9) 0.0282(4) Uani 1 1 d . . .
H44 H 0.0347(10) -0.406(2) 0.5981(9) 0.039(6) Uiso 1 1 d . . .
C45 C 0.03916(9) -0.1932(2) 0.61571(8) 0.0257(4) Uani 1 1 d . . .
H45 H 0.0085(9) -0.1648(18) 0.5695(9) 0.025(5) Uiso 1 1 d . . .
C46 C 0.06655(8) -0.09003(18) 0.66536(8) 0.0201(4) Uani 1 1 d . . .
H46 H 0.0561(8) 0.0033(18) 0.6537(8) 0.016(4) Uiso 1 1 d . . .

loop_
_atom_site_aniso_label
_atom_site_aniso_U_11
_atom_site_aniso_U_22
_atom_site_aniso_U_33
_atom_site_aniso_U_23
_atom_site_aniso_U_13
_atom_site_aniso_U_12
Ni1 0.01433(9) 0.01163(9) 0.01529(8) -0.00177(7) 0.00653(7) -0.00125(7)
P1 0.01566(17) 0.01547(19) 0.01787(17) -0.00283(15) 0.00821(14) -0.00053(15)
P2 0.01611(17) 0.01196(18) 0.01572(17) -0.00150(14) 0.00723(14) -0.00011(15)
O1 0.0175(5) 0.0153(5) 0.0161(5) -0.0004(4) 0.0062(4) -0.0019(4)
O2 0.0176(5) 0.0145(5) 0.0175(5) -0.0011(4) 0.0060(4) -0.0028(4)
C1 0.0143(6) 0.0139(7) 0.0193(7) -0.0020(6) 0.0078(5) 0.0025(6)
C2 0.0154(6) 0.0124(7) 0.0182(7) -0.0031(6) 0.0077(5) 0.0008(6)
C3 0.0179(7) 0.0158(8) 0.0181(7) -0.0012(6) 0.0066(6) 0.0021(6)
C4 0.0181(7) 0.0206(8) 0.0167(7) -0.0022(6) 0.0028(6) -0.0005(6)
C5 0.0181(7) 0.0179(8) 0.0219(7) -0.0054(6) 0.0072(6) -0.0034(6)
C6 0.0158(6) 0.0147(7) 0.0207(7) -0.0023(6) 0.0104(6) -0.0004(6)
C7 0.0207(7) 0.0169(8) 0.0182(7) 0.0012(6) 0.0041(6) -0.0012(6)
C8 0.0246(8) 0.0163(8) 0.0267(8) 0.0026(7) 0.0081(7) 0.0020(7)
C9 0.0311(8) 0.0223(9) 0.0233(8) 0.0022(7) 0.0137(7) -0.0019(7)
C10 0.0350(9) 0.0259(9) 0.0182(8) 0.0053(7) 0.0033(7) -0.0049(8)
C11 0.0177(7) 0.0175(8) 0.0234(7) 0.0002(6) 0.0092(6) -0.0024(6)
C12 0.0241(8) 0.0183(8) 0.0356(9) 0.0058(7) 0.0109(7) 0.0014(7)
C13 0.0239(8) 0.0171(8) 0.0294(8) 0.0009(7) 0.0107(7) -0.0030(7)
C14 0.0309(8) 0.0280(9) 0.0265(8) -0.0027(7) 0.0162(7) -0.0084(7)
C15 0.0146(6) 0.0134(7) 0.0129(6) 0.0021(6) 0.0037(5) -0.0004(6)
C16 0.0173(7) 0.0140(7) 0.0144(7) 0.0023(6) 0.0058(5) 0.0024(6)
C17 0.0211(7) 0.0103(7) 0.0184(7) -0.0005(6) 0.0066(6) 0.0002(6)
C18 0.0186(7) 0.0160(8) 0.0213(7) 0.0024(6) 0.0067(6) -0.0027(6)
C19 0.0183(7) 0.0167(8) 0.0196(7) 0.0044(6) 0.0102(6) 0.0026(6)
C20 0.0183(7) 0.0125(7) 0.0140(6) 0.0019(5) 0.0067(5) 0.0003(6)
C21 0.0220(7) 0.0147(8) 0.0243(7) -0.0033(6) 0.0114(6) 0.0004(6)
C22 0.0226(7) 0.0236(8) 0.0210(7) -0.0005(6) 0.0140(6) 0.0062(6)
C23 0.0241(8) 0.0356(10) 0.0253(8) -0.0037(7) 0.0104(7) 0.0078(8)
C24 0.0354(10) 0.0562(13) 0.0240(9) -0.0006(9) 0.0106(8) 0.0160(9)
C25 0.0467(10) 0.0686(14) 0.0282(9) 0.0172(9) 0.0225(8) 0.0367(10)
C26 0.0564(10) 0.0423(12) 0.0529(10) 0.0210(9) 0.0421(8) 0.0194(10)
C27 0.0295(8) 0.0327(10) 0.0348(9) 0.0065(8) 0.0183(7) 0.0049(8)
C28 0.0176(7) 0.0167(8) 0.0275(8) -0.0035(6) 0.0122(6) -0.0001(6)
C29 0.0244(8) 0.0290(9) 0.0285(8) -0.0059(7) 0.0127(7) 0.0023(7)
C30 0.0223(8) 0.0342(10) 0.0361(9) -0.0019(8) 0.0099(7) 0.0035(8)
C31 0.0198(8) 0.0312(10) 0.0530(10) -0.0083(8) 0.0198(7) 0.0007(7)
C32 0.0312(9) 0.0582(13) 0.0467(10) -0.0218(10) 0.0233(8) 0.0003(9)
C33 0.0249(8) 0.0491(12) 0.0352(9) -0.0158(9) 0.0137(7) -0.0006(8)
C34 0.0204(7) 0.0161(8) 0.0213(7) -0.0017(6) 0.0129(6) -0.0008(6)
C35 0.0184(7) 0.0095(7) 0.0191(7) -0.0035(6) 0.0057(6) -0.0011(6)
C36 0.0235(7) 0.0146(8) 0.0216(7) -0.0031(6) 0.0099(6) 0.0012(6)
C37 0.0316(8) 0.0158(8) 0.0203(7) -0.0017(6) 0.0093(7) 0.0001(7)
C38 0.0225(8) 0.0155(8) 0.0220(8) -0.0021(6) -0.0017(7) -0.0018(7)
C39 0.0173(7) 0.0170(8) 0.0332(9) -0.0044(7) 0.0069(7) 0.0009(6)
C40 0.0212(7) 0.0163(8) 0.0259(8) -0.0036(6) 0.0109(6) -0.0017(6)
C41 0.0147(6) 0.0148(7) 0.0201(7) -0.0038(6) 0.0102(5) -0.0013(6)
C42 0.0201(7) 0.0184(8) 0.0261(8) -0.0018(6) 0.0125(6) -0.0019(6)
C43 0.0303(8) 0.0151(8) 0.0361(9) -0.0041(7) 0.0175(7) -0.0029(7)
C44 0.0303(8) 0.0248(9) 0.0318(8) -0.0152(7) 0.0162(7) -0.0089(7)
C45 0.0231(8) 0.0328(10) 0.0200(8) -0.0046(7) 0.0090(6) -0.0017(7)
C46 0.0194(7) 0.0183(8) 0.0230(7) -0.0008(6) 0.0100(6) 0.0011(6)

loop_
_atom_type_symbol
_atom_type_description
_atom_type_scat_dispersion_real
_atom_type_scat_dispersion_imag
_atom_type_scat_source
C C 0.0033 0.0016 'International Tables Vol C Tables 4.2.6.8 and 6.1.1.4'
H H 0.0000 0.0000 'International Tables Vol C Tables 4.2.6.8 and 6.1.1.4'
O O 0.0106 0.0060 'International Tables Vol C Tables 4.2.6.8 and 6.1.1.4'
P P 0.1023 0.0942 'International Tables Vol C Tables 4.2.6.8 and 6.1.1.4'
Ni Ni 0.3393 1.1124 'International Tables Vol C Tables 4.2.6.8 and 6.1.1.4'

loop_
_geom_angle_atom_site_label_1
_geom_angle_atom_site_label_2
_geom_angle_atom_site_label_3
_geom_angle
_geom_angle_site_symmetry_1
_geom_angle_site_symmetry_3
_geom_angle_publ_flag
O1 Ni1 C15 177.96(6) . . ?
O1 Ni1 O2 81.60(4) . . ?
C15 Ni1 O2 98.37(5) . . ?
O1 Ni1 P1 98.30(4) . . ?
C15 Ni1 P1 83.56(5) . . ?
O2 Ni1 P1 115.70(3) . . ?
O1 Ni1 P2 95.47(3) . . ?
C15 Ni1 P2 82.54(5) . . ?
O2 Ni1 P2 101.58(3) . . ?
P1 Ni1 P2 141.677(16) . . ?
C22 P1 C28 104.90(8) . . ?
C22 P1 C21 106.39(7) . . ?
C28 P1 C21 104.49(7) . . ?
C22 P1 Ni1 114.17(6) . . ?
C28 P1 Ni1 121.89(5) . . ?
C21 P1 Ni1 103.66(6) . . ?
C35 P2 C41 105.03(7) . . ?
C35 P2 C34 104.84(7) . . ?
C41 P2 C34 106.65(7) . . ?
C35 P2 Ni1 118.27(6) . . ?
C41 P2 Ni1 120.01(5) . . ?
C34 P2 Ni1 100.36(5) . . ?
C1 O1 Ni1 114.55(10) . . ?
C2 O2 Ni1 110.31(9) . . ?
O1 C1 C6 122.71(14) . . ?
O1 C1 C2 116.21(13) . . ?
C6 C1 C2 121.07(12) . . ?
O2 C2 C3 122.72(14) . . ?
O2 C2 C1 116.59(12) . . ?
C3 C2 C1 120.68(13) . . ?
C4 C3 C2 115.96(14) . . ?
C4 C3 C7 124.40(13) . . ?
C2 C3 C7 119.63(13) . . ?
C3 C4 C5 123.19(14) . . ?
C6 C5 C4 123.15(14) . . ?
C5 C6 C1 115.90(14) . . ?
C5 C6 C11 123.24(13) . . ?
C1 C6 C11 120.85(12) . . ?
C3 C7 C10 111.82(13) . . ?
C3 C7 C8 109.19(14) . . ?
C10 C7 C8 108.37(13) . . ?
C3 C7 C9 109.87(13) . . ?
C10 C7 C9 107.86(14) . . ?
C8 C7 C9 109.70(14) . . ?
C13 C11 C6 112.14(12) . . ?
C13 C11 C14 108.22(14) . . ?
C6 C11 C14 109.19(13) . . ?
C13 C11 C12 106.86(13) . . ?
C6 C11 C12 110.51(14) . . ?
C14 C11 C12 109.87(13) . . ?
C16 C15 C20 117.42(14) . . ?
C16 C15 Ni1 122.37(12) . . ?
C20 C15 Ni1 120.17(11) . . ?
C17 C16 C15 120.95(15) . . ?
C17 C16 C21 121.56(14) . . ?
C15 C16 C21 117.47(13) . . ?
C18 C17 C16 120.27(14) . . ?
C17 C18 C19 119.83(14) . . ?
C18 C19 C20 120.44(15) . . ?
C19 C20 C15 121.03(14) . . ?
C19 C20 C34 121.48(15) . . ?
C15 C20 C34 117.47(13) . . ?
C16 C21 P1 105.09(11) . . ?
C27 C22 C23 118.93(15) . . ?
C27 C22 P1 118.50(12) . . ?
C23 C22 P1 122.22(14) . . ?
C24 C23 C22 120.44(19) . . ?
C25 C24 C23 120.27(18) . . ?
C24 C25 C26 120.37(18) . . ?
C25 C26 C27 120.0(2) . . ?
C22 C27 C26 120.00(17) . . ?
C29 C28 C33 118.97(15) . . ?
C29 C28 P1 119.04(13) . . ?
C33 C28 P1 121.80(12) . . ?
C28 C29 C30 120.48(17) . . ?
C31 C30 C29 120.40(16) . . ?
C30 C31 C32 119.43(17) . . ?
C31 C32 C33 120.72(19) . . ?
C32 C33 C28 119.93(16) . . ?
C20 C34 P2 103.06(11) . . ?
C36 C35 C40 118.75(14) . . ?
C36 C35 P2 119.09(12) . . ?
C40 C35 P2 122.16(13) . . ?
C37 C36 C35 120.51(16) . . ?
C38 C37 C36 120.05(17) . . ?
C37 C38 C39 119.94(15) . . ?
C40 C39 C38 120.28(16) . . ?
C39 C40 C35 120.46(16) . . ?
C42 C41 C46 118.91(14) . . ?
C42 C41 P2 122.51(11) . . ?
C46 C41 P2 118.56(12) . . ?
C43 C42 C41 120.64(15) . . ?
C44 C43 C42 119.92(16) . . ?
C43 C44 C45 120.04(16) . . ?
C46 C45 C44 120.02(15) . . ?
C45 C46 C41 120.41(15) . . ?

loop_
_geom_bond_atom_site_label_1
_geom_bond_atom_site_label_2
_geom_bond_distance
_geom_bond_site_symmetry_2
_geom_bond_publ_flag
Ni1 O1 1.9238(10) . ?
Ni1 C15 1.9261(15) . ?
Ni1 O2 2.0595(10) . ?
Ni1 P1 2.1669(5) . ?
Ni1 P2 2.1867(5) . ?
P1 C22 1.8156(16) . ?
P1 C28 1.8231(16) . ?
P1 C21 1.8289(17) . ?
P2 C35 1.8184(15) . ?
P2 C41 1.8186(15) . ?
P2 C34 1.8275(17) . ?
O1 C1 1.2975(17) . ?
O2 C2 1.2890(17) . ?
C1 C6 1.426(2) . ?
C1 C2 1.454(2) . ?
C2 C3 1.442(2) . ?
C3 C4 1.370(2) . ?
C3 C7 1.530(2) . ?
C4 C5 1.420(2) . ?
C5 C6 1.383(2) . ?
C6 C11 1.531(2) . ?
C7 C10 1.534(2) . ?
C7 C8 1.535(2) . ?
C7 C9 1.538(2) . ?
C11 C13 1.530(2) . ?
C11 C14 1.536(2) . ?
C11 C12 1.537(2) . ?
C15 C16 1.410(2) . ?
C15 C20 1.410(2) . ?
C16 C17 1.395(2) . ?
C16 C21 1.503(2) . ?
C17 C18 1.384(2) . ?
C18 C19 1.386(2) . ?
C19 C20 1.389(2) . ?
C20 C34 1.509(2) . ?
C22 C27 1.392(3) . ?
C22 C23 1.397(2) . ?
C23 C24 1.382(3) . ?
C24 C25 1.374(3) . ?
C25 C26 1.377(3) . ?
C26 C27 1.398(3) . ?
C28 C29 1.382(2) . ?
C28 C33 1.390(3) . ?
C29 C30 1.383(3) . ?
C30 C31 1.372(3) . ?
C31 C32 1.377(3) . ?
C32 C33 1.382(3) . ?
C35 C36 1.393(2) . ?
C35 C40 1.398(2) . ?
C36 C37 1.388(2) . ?
C37 C38 1.380(3) . ?
C38 C39 1.387(3) . ?
C39 C40 1.379(2) . ?
C41 C42 1.391(2) . ?
C41 C46 1.397(2) . ?
C42 C43 1.390(2) . ?
C43 C44 1.382(2) . ?
C44 C45 1.390(3) . ?
C45 C46 1.385(2) . ?
